data_2007476
loop_
_publ_author_name
'Ferguson, George'
'Low, John N.'
'Nogueras, M.'
'Cobo, J.'
'Lopez, M. Dolores'
'Quijano, M. Luisa'
'Sanchez, A.'

_publ_section_title
6-Methyl-5-methoxy-3-(2,3,4,6-tetra-<i>O</i>-acetyl-\b-<small>D</small>-glucopyranos-1-yl)-3<i>H</i>-1,2,3-triazolo[4,5-<i>d</i>]pyrimidin-7(6<i>H</i>)-one
_journal_issue 7
_journal_name_full 'Acta Crystallographica Section C'
_journal_page_first IUC9800031
_journal_paper_doi 10.1107/S0108270198099521
_journal_volume 54
_journal_year 1998
_chemical_formula_moiety 'C20 H25 N5 O11'
_chemical_formula_sum 'C20 H25 N5 O11'
_chemical_formula_weight 511.45
_chemical_name_systematic
;
6,7-Dihydro-6-methyl-5-methoxy-3-beta-D-(tetra-O-acetyl)glucopyranosyl
-7-oxo-1,2,3-triazolo[4,5-d]pyrimidine
;
_space_group_IT_number 19
_symmetry_cell_setting orthorhombic
_symmetry_space_group_name_Hall 'P 2ac 2ab'
_symmetry_space_group_name_H-M 'P 21 21 21'
_cell_angle_alpha 90.00
_cell_angle_beta 90.00
_cell_angle_gamma 90.00
_cell_formula_units_Z 4
_cell_length_a 9.1779(8)
_cell_length_b 9.5094(7)
_cell_length_c 29.070(2)
_cell_measurement_reflns_used 25
_cell_measurement_temperature 294.0(10)
_cell_measurement_theta_max 16.94
_cell_measurement_theta_min 10.06
_cell_volume 2537.1(3)
_computing_cell_refinement 'SET4 and CELDIM in CAD-4/PC'
_computing_data_collection 'CAD-4/PC (Enraf-Nonius, 1992)'
_computing_data_reduction 'DATRD2 in NRCVAX96 (Gabe et al., 1989)'
_computing_molecular_graphics 'NRCVAX96, ORTEPII (Johnson, 1976) and PLATON (Spek, 1998)'
_computing_publication_material 'NRCVAX96, SHELXL97  and WordPerfect macro PRPCIF97 (Ferguson, 1997)'
_computing_structure_refinement 'NRCVAX96 and SHELXL97 (Sheldrick, 1997b)'
_computing_structure_solution 'SHELXS97 (Sheldrick, 1997a)'
_diffrn_ambient_temperature 294.0(10)
_diffrn_measured_fraction_theta_full 0.999
_diffrn_measured_fraction_theta_max 0.999
_diffrn_measurement_device 'Enraf-Nonius CAD-4'
_diffrn_measurement_method \q/2\q
_diffrn_radiation_monochromator graphite
_diffrn_radiation_source 'X-ray tube'
_diffrn_radiation_type 'Molybdenum K\a'
_diffrn_radiation_wavelength 0.7107
_diffrn_reflns_av_R_equivalents 0.013
_diffrn_reflns_av_sigmaI/netI 0.0887
_diffrn_reflns_limit_h_max 10
_diffrn_reflns_limit_h_min -10
_diffrn_reflns_limit_k_max 11
_diffrn_reflns_limit_k_min 0
_diffrn_reflns_limit_l_max 34
_diffrn_reflns_limit_l_min 0
_diffrn_reflns_number 5110
_diffrn_reflns_theta_full 25.12
_diffrn_reflns_theta_max 25.12
_diffrn_reflns_theta_min 2.25
_diffrn_standards_decay_% 'no decay, variation 1.0'
_diffrn_standards_interval_time 60
_diffrn_standards_number 3
_exptl_absorpt_coefficient_mu 0.111
_exptl_absorpt_correction_type none
_exptl_crystal_colour colorless
_exptl_crystal_density_diffrn 1.339
_exptl_crystal_density_method 'not measured'
_exptl_crystal_description plate
_exptl_crystal_F_000 1072
_exptl_crystal_size_max 0.40
_exptl_crystal_size_mid 0.33
_exptl_crystal_size_min 0.14
_refine_diff_density_max 0.192
_refine_diff_density_min -0.156
_refine_ls_abs_structure_details 'Flack (1983), 1935 Friedel pairs'
_refine_ls_extinction_coef 0.0082(8)
_refine_ls_extinction_method SHELXL
_refine_ls_goodness_of_fit_ref 0.923
_refine_ls_hydrogen_treatment constr
_refine_ls_matrix_type full
_refine_ls_number_parameters 326
_refine_ls_number_reflns 4547
_refine_ls_number_restraints 0
_refine_ls_restrained_S_all 0.923
_refine_ls_R_factor_all 0.1180
_refine_ls_R_factor_gt 0.0522
_refine_ls_shift/su_max 0.001
_refine_ls_shift/su_mean 0.000
_refine_ls_structure_factor_coef Fsqd
_refine_ls_weighting_details 'w = 1/[\s^2^(Fo^2^)+(0.0512P)^2^] where P = (Fo^2^+2Fc^2^)/3'
_refine_ls_weighting_scheme calc
_refine_ls_wR_factor_ref 0.1150
_reflns_number_gt 2348
_reflns_number_total 4547
_reflns_threshold_expression >2\s(I)
_cod_data_source_file qa0045.cif
_cod_data_source_block qa0045
_cod_depositor_comments
;
The following automatic conversions were performed:

'_refine_ls_weighting_scheme' value 'calc w =
1/[\s^2^(Fo^2^)+(0.0512P)^2^] where P = (Fo^2^+2Fc^2^)/3' was changed
to 'calc'. New tag '_refine_ls_weighting_details' was created. The
value of the new tag was set to 'w = 1/[\s^2^(Fo^2^)+(0.0512P)^2^]
where P = (Fo^2^+2Fc^2^)/3'.

Automatic conversion script
Id: cif_fix_values 3143 2015-03-26 13:38:13Z robertas 
;
_cod_database_code 2007476

loop_
_symmetry_equiv_pos_as_xyz
'x, y, z'
'x+1/2, -y+1/2, -z'
'-x, y+1/2, -z+1/2'
'-x+1/2, -y, z+1/2'

loop_
_atom_site_label
_atom_site_fract_x
_atom_site_fract_y
_atom_site_fract_z
_atom_site_U_iso_or_equiv
_atom_site_adp_type
_atom_site_calc_flag
_atom_site_refinement_flags
_atom_site_occupancy
_atom_site_disorder_assembly
_atom_site_disorder_group
_atom_site_type_symbol
N1 .4140(5) .8039(5) .27105(12) .0888(13) Uani d . 1 . . N
N2 .4882(4) .8873(5) .24482(12) .0820(12) Uani d . 1 . . N
C3A .2778(4) .8468(4) .20959(11) .0441(9) Uani d . 1 . . C
N3 .4062(3) .9146(3) .20634(9) .0527(8) Uani d . 1 . . N
N4 .1668(3) .8504(3) .17935(9) .0432(7) Uani d . 1 . . N
C5 .0544(5) .7812(4) .19403(13) .0532(10) Uani d . 1 . . C
O5 -.0680(3) .7786(3) .17012(10) .0674(8) Uani d . 1 . . O
C51 -.0679(5) .8582(5) .12854(13) .0783(13) Uani d . 1 . . C
N6 .0444(4) .7067(3) .23486(12) .0675(10) Uani d . 1 . . N
C6 -.0930(6) .6392(6) .24702(17) .113(2) Uani d . 1 . . C
C7 .1626(6) .6962(5) .26541(16) .0804(15) Uani d . 1 . . C
O7 .1539(4) .6239(4) .30017(11) .1251(14) Uani d . 1 . . O
C7A .2836(5) .7760(5) .25049(13) .0631(12) Uani d . 1 . . C
C211 .4573(4) 1.0073(4) .17086(12) .0491(9) Uani d . 1 . . C
C22 .4609(4) .9341(4) .12436(10) .0427(9) Uani d . 1 . . C
O221 .5632(2) .8199(3) .12953(8) .0492(6) Uani d . 1 . . O
C221 .5229(5) .6919(5) .11530(16) .0670(12) Uani d . 1 . . C
C222 .6336(5) .5851(5) .1286(2) .1105(19) Uani d . 1 . . C
O222 .4134(4) .6695(3) .09429(13) .1041(12) Uani d . 1 . . O
C23 .5143(4) 1.0366(3) .08817(11) .0438(9) Uani d . 1 . . C
O231 .4974(3) .9786(3) .04267(8) .0556(7) Uani d . 1 . . O
C231 .6138(6) .9157(5) .02300(14) .0710(13) Uani d . 1 . . C
C232 .5761(6) .8646(6) -.02437(13) .112(2) Uani d . 1 . . C
O232 .7264(4) .8993(4) .04192(11) .0968(12) Uani d . 1 . . O
C24 .4204(4) 1.1684(4) .08917(11) .0462(9) Uani d . 1 . . C
O241 .4950(3) 1.2747(2) .06270(8) .0546(7) Uani d . 1 . . O
C241 .4280(6) 1.3271(5) .02501(15) .0787(14) Uani d . 1 . . C
C242 .5243(5) 1.4318(5) .00128(14) .0905(15) Uani d . 1 . . C
O242 .3112(5) 1.2918(5) .01320(13) .147(2) Uani d . 1 . . O
C25 .4026(4) 1.2279(4) .13769(11) .0487(10) Uani d . 1 . . C
C261 .2919(5) 1.3428(4) .14117(14) .0667(13) Uani d . 1 . . C
O261 .1572(3) 1.2903(3) .12291(9) .0743(9) Uani d . 1 . . O
C262 .0388(6) 1.3616(6) .13050(18) .0888(15) Uani d . 1 . . C
C263 -.0911(5) 1.2985(6) .10722(18) .1058(18) Uani d . 1 . . C
O262 .0380(5) 1.4644(5) .1524(2) .203(3) Uani d . 1 . . O
O26 .3575(2) 1.1197(3) .16852(8) .0491(6) Uani d . 1 . . O
H51A -.1609 .8495 .1137 .117 Uiso calc R 1 . . H
H51B .0069 .8234 .1084 .117 Uiso calc R 1 . . H
H51C -.0495 .9553 .1355 .117 Uiso calc R 1 . . H
H6A -.1121 .5637 .2260 .170 Uiso calc R 1 . . H
H6B -.1705 .7068 .2453 .170 Uiso calc R 1 . . H
H6C -.0868 .6027 .2777 .170 Uiso calc R 1 . . H
H211 .5545 1.0427 .1786 .059 Uiso calc R 1 . . H
H22 .3642 .8981 .1163 .051 Uiso calc R 1 . . H
H22A .6454 .5854 .1614 .166 Uiso calc R 1 . . H
H22B .7249 .6073 .1142 .166 Uiso calc R 1 . . H
H22C .6018 .4938 .1187 .166 Uiso calc R 1 . . H
H23 .6166 1.0608 .0938 .053 Uiso calc R 1 . . H
H23A .5534 .9435 -.0437 .169 Uiso calc R 1 . . H
H23B .4933 .8031 -.0227 .169 Uiso calc R 1 . . H
H23C .6575 .8144 -.0370 .169 Uiso calc R 1 . . H
H24 .3246 1.1488 .0757 .055 Uiso calc R 1 . . H
H24A .6236 1.4003 .0027 .136 Uiso calc R 1 . . H
H24B .5159 1.5214 .0162 .136 Uiso calc R 1 . . H
H24C .4951 1.4406 -.0303 .136 Uiso calc R 1 . . H
H25 .4969 1.2645 .1480 .058 Uiso calc R 1 . . H
H26A .2792 1.3704 .1730 .080 Uiso calc R 1 . . H
H26B .3237 1.4243 .1238 .080 Uiso calc R 1 . . H
H26C -.0952 1.1997 .1138 .159 Uiso calc R 1 . . H
H26D -.0834 1.3122 .0746 .159 Uiso calc R 1 . . H
H26E -.1781 1.3432 .1183 .159 Uiso calc R 1 . . H

loop_
_atom_site_aniso_label
_atom_site_aniso_U_11
_atom_site_aniso_U_22
_atom_site_aniso_U_33
_atom_site_aniso_U_12
_atom_site_aniso_U_13
_atom_site_aniso_U_23
N1 .099(3) .115(3) .052(2) .018(3) -.011(2) .025(2)
N2 .076(2) .116(3) .054(2) .016(3) -.023(2) .009(2)
C3A .061(3) .037(2) .033(2) .011(2) .0024(19) .0043(18)
N3 .054(2) .061(2) .0428(18) .0037(19) -.0104(16) .0062(17)
N4 .0457(17) .0427(18) .0412(17) -.0031(16) .0048(16) .0048(15)
C5 .061(3) .040(2) .059(3) .004(2) .017(2) -.006(2)
O5 .0552(18) .0665(19) .0803(19) -.0166(16) .0111(17) -.0031(17)
C51 .069(3) .093(3) .073(3) -.016(3) -.017(2) -.006(3)
N6 .083(3) .053(2) .067(2) -.004(2) .031(2) .0115(19)
C6 .125(4) .106(4) .109(4) -.036(4) .054(4) .021(3)
C7 .109(4) .074(3) .058(3) .019(3) .027(3) .023(3)
O7 .169(4) .120(3) .086(2) .023(3) .040(2) .062(2)
C7A .076(3) .064(3) .049(2) .019(3) .001(2) .019(2)
C211 .038(2) .058(2) .051(2) -.006(2) -.0056(18) -.002(2)
C22 .046(2) .041(2) .0413(19) -.0050(19) -.0020(17) -.0055(17)
O221 .0458(15) .0359(15) .0657(16) -.0025(14) -.0046(13) -.0009(13)
C221 .050(3) .047(3) .104(3) .005(3) -.009(3) -.007(2)
C222 .081(4) .053(3) .198(6) .011(3) -.037(4) -.012(4)
O222 .085(2) .057(2) .171(4) -.001(2) -.047(2) -.028(2)
C23 .042(2) .044(2) .046(2) -.0046(19) -.0053(18) -.0046(17)
O231 .0674(18) .0525(17) .0469(14) .0013(15) .0026(14) -.0079(13)
C231 .091(4) .062(3) .060(3) .007(3) .022(3) .001(2)
C232 .163(5) .118(5) .056(3) .025(4) .016(3) -.021(3)
O232 .080(2) .130(3) .080(2) .034(2) .0153(19) .005(2)
C24 .049(2) .040(2) .050(2) -.007(2) -.0029(18) -.0067(18)
O241 .0615(17) .0447(15) .0577(16) -.0095(14) -.0014(14) .0088(13)
C241 .092(4) .073(3) .071(3) -.026(3) -.013(3) .013(3)
C242 .109(4) .076(3) .087(3) -.001(3) .007(3) .032(3)
O242 .126(3) .175(4) .139(3) -.073(3) -.073(3) .094(3)
C25 .052(2) .042(2) .052(2) -.006(2) -.0005(18) -.0039(19)
C261 .088(4) .047(3) .065(3) -.001(3) .003(2) -.012(2)
O261 .0660(19) .070(2) .087(2) .0213(19) .0018(17) -.0158(17)
C262 .090(4) .072(4) .104(4) .034(3) .018(3) -.016(3)
C263 .069(3) .125(5) .124(4) .033(4) -.001(3) .010(4)
O262 .135(4) .160(4) .314(7) .065(4) -.004(4) -.135(5)
O26 .0511(15) .0447(16) .0514(14) .0006(14) .0022(13) -.0035(13)

loop_
_atom_type_symbol
_atom_type_description
_atom_type_scat_dispersion_real
_atom_type_scat_dispersion_imag
_atom_type_scat_source
C C 0.0033 0.0016 'International Tables Vol C Tables 4.2.6.8 and 6.1.1.4'
H H 0.0000 0.0000 'International Tables Vol C Tables 4.2.6.8 and 6.1.1.4'
N N 0.0061 0.0033 'International Tables Vol C Tables 4.2.6.8 and 6.1.1.4'
O O 0.0106 0.0060 'International Tables Vol C Tables 4.2.6.8 and 6.1.1.4'

loop_
_geom_angle_atom_site_label_1
_geom_angle_atom_site_label_2
_geom_angle_atom_site_label_3
_geom_angle
_geom_angle_publ_flag
N2 N1 C7A 108.8(3) no
N1 N2 N3 107.9(4) no
N3 C3A N4 127.2(3) no
N3 C3A C7A 105.2(4) no
N4 C3A C7A 127.6(4) no
C3A N3 N2 109.4(3) no
C3A N3 C211 129.0(3) no
N2 N3 C211 121.5(3) no
C5 N4 C3A 112.0(3) no
N4 C5 O5 120.9(3) no
N4 C5 N6 126.5(4) no
O5 C5 N6 112.6(4) no
C5 O5 C51 115.8(3) no
C5 N6 C7 121.8(4) no
C5 N6 C6 119.4(4) no
C7 N6 C6 118.9(4) no
O7 C7 N6 120.8(5) no
O7 C7 C7A 127.3(5) no
N6 C7 C7A 112.0(4) no
N1 C7A C3A 108.7(4) no
N1 C7A C7 131.2(4) no
C3A C7A C7 120.0(4) no
O26 C211 N3 106.8(3) no
O26 C211 C22 108.6(3) no
N3 C211 C22 111.4(3) no
O221 C22 C23 110.2(3) no
O221 C22 C211 105.4(3) no
C23 C22 C211 109.3(3) no
C221 O221 C22 118.2(3) no
O222 C221 O221 123.5(4) no
O222 C221 C222 125.8(4) no
O221 C221 C222 110.6(4) no
O231 C23 C22 110.9(2) no
O231 C23 C24 105.7(3) no
C22 C23 C24 109.5(3) no
C231 O231 C23 118.2(3) no
O232 C231 O231 123.6(4) no
O232 C231 C232 125.9(5) no
O231 C231 C232 110.5(4) no
O241 C24 C23 107.3(3) no
O241 C24 C25 106.4(3) no
C23 C24 C25 112.5(3) no
C241 O241 C24 118.3(3) no
O242 C241 O241 123.2(4) no
O242 C241 C242 126.4(5) no
O241 C241 C242 110.5(4) no
O26 C25 C261 106.7(3) no
O26 C25 C24 110.1(3) no
C261 C25 C24 113.9(3) no
O261 C261 C25 107.8(3) no
C262 O261 C261 118.4(4) no
O262 C262 O261 122.4(6) no
O262 C262 C263 125.3(5) no
O261 C262 C263 112.4(4) no
C211 O26 C25 112.9(3) no

loop_
_geom_bond_atom_site_label_1
_geom_bond_atom_site_label_2
_geom_bond_site_symmetry_2
_geom_bond_distance
_geom_bond_publ_flag
N1 N2 . 1.294(5) no
N1 C7A . 1.363(5) no
N2 N3 . 1.373(4) no
C3A N3 . 1.347(4) no
C3A N4 . 1.346(4) no
C3A C7A . 1.367(5) no
N3 C211 . 1.435(4) no
N4 C5 . 1.296(4) no
C5 O5 . 1.322(4) no
C5 N6 . 1.385(5) no
O5 C51 . 1.427(4) no
N6 C7 . 1.406(6) no
N6 C6 . 1.458(5) no
C7 O7 . 1.224(5) no
C7 C7A . 1.414(6) no
C211 O26 . 1.409(4) no
C211 C22 . 1.521(4) no
C22 O221 . 1.443(4) no
C22 C23 . 1.516(4) no
O221 C221 . 1.338(5) no
C221 O222 . 1.195(4) no
C221 C222 . 1.487(5) no
C23 O231 . 1.441(4) no
C23 C24 . 1.522(4) no
O231 C231 . 1.351(5) no
C231 O232 . 1.181(5) no
C231 C232 . 1.501(6) no
C24 O241 . 1.443(4) no
C24 C25 . 1.529(4) no
O241 C241 . 1.351(5) no
C241 O242 . 1.174(5) no
C241 C242 . 1.499(6) no
C25 O26 . 1.426(4) no
C25 C261 . 1.495(5) no
C261 O261 . 1.435(4) no
O261 C262 . 1.300(5) no
C262 O262 . 1.166(6) no
C262 C263 . 1.497(7) no

loop_
_geom_torsion_atom_site_label_1
_geom_torsion_atom_site_label_2
_geom_torsion_atom_site_label_3
_geom_torsion_atom_site_label_4
_geom_torsion
_geom_torsion_publ_flag
C7A N1 N2 N3 -0.2(5) no
N4 C3A N3 N2 178.1(3) no
C7A C3A N3 N2 -0.8(4) no
N4 C3A N3 C211 0.5(6) no
C7A C3A N3 C211 -178.4(4) no
N1 N2 N3 C3A 0.7(5) no
N1 N2 N3 C211 178.5(3) no
N3 C3A N4 C5 -175.6(3) no
C7A C3A N4 C5 3.1(5) no
C3A N4 C5 O5 176.6(3) no
C3A N4 C5 N6 -2.0(5) no
N4 C5 O5 C51 -1.3(5) no
N6 C5 O5 C51 177.4(3) no
N4 C5 N6 C7 -1.4(6) no
O5 C5 N6 C7 179.9(4) no
N4 C5 N6 C6 177.5(4) no
O5 C5 N6 C6 -1.1(5) no
C5 N6 C7 O7 -176.2(4) no
C6 N6 C7 O7 4.8(7) no
C5 N6 C7 C7A 3.6(6) no
C6 N6 C7 C7A -175.4(4) no
N2 N1 C7A C3A -0.3(5) no
N2 N1 C7A C7 -177.3(4) no
N3 C3A C7A N1 0.7(4) no
N4 C3A C7A N1 -178.3(4) no
N3 C3A C7A C7 178.1(4) no
N4 C3A C7A C7 -0.8(6) no
O7 C7 C7A N1 -6.0(9) no
N6 C7 C7A N1 174.2(4) no
O7 C7 C7A C3A 177.3(4) no
N6 C7 C7A C3A -2.5(6) no
C3A N3 C211 O26 58.9(4) no
N2 N3 C211 O26 -118.4(3) no
C3A N3 C211 C22 -59.5(5) no
N2 N3 C211 C22 123.2(3) no
O26 C211 C22 O221 -179.3(3) no
N3 C211 C22 O221 -62.0(3) no
O26 C211 C22 C23 62.3(4) no
N3 C211 C22 C23 179.6(3) no
C23 C22 O221 C221 -111.0(4) no
C211 C22 O221 C221 131.2(3) no
C22 O221 C221 O222 8.0(6) no
C22 O221 C221 C222 -172.9(4) no
O221 C22 C23 O231 73.7(3) no
C211 C22 C23 O231 -170.8(3) no
O221 C22 C23 C24 -170.0(3) no
C211 C22 C23 C24 -54.5(4) no
C22 C23 O231 C231 -96.7(4) no
C24 C23 O231 C231 144.7(3) no
C23 O231 C231 O232 4.0(6) no
C23 O231 C231 C232 -179.0(3) no
O231 C23 C24 O241 -74.1(3) no
C22 C23 C24 O241 166.4(3) no
O231 C23 C24 C25 169.1(3) no
C22 C23 C24 C25 49.6(4) no
C23 C24 O241 C241 118.8(3) no
C25 C24 O241 C241 -120.5(4) no
C24 O241 C241 O242 1.2(7) no
C24 O241 C241 C242 -177.9(3) no
O241 C24 C25 O26 -168.0(3) no
C23 C24 C25 O26 -50.7(4) no
O241 C24 C25 C261 72.2(4) no
C23 C24 C25 C261 -170.5(3) no
O26 C25 C261 O261 -67.0(4) no
C24 C25 C261 O261 54.7(4) no
C25 C261 O261 C262 166.8(4) no
C261 O261 C262 O262 -1.8(8) no
C261 O261 C262 C263 176.8(4) no
N3 C211 O26 C25 174.0(2) no
C22 C211 O26 C25 -65.7(3) no
C261 C25 O26 C211 -176.4(3) no
C24 C25 O26 C211 59.5(4) no

loop_
_cod_related_entry_id
_cod_related_entry_database
_cod_related_entry_code
1 ChemSpider 10493013
